data_2104488
loop_
_publ_author_name
'Marsh, Richard E.'

_publ_section_title
;
 Space groups <i>P</i>1 and <i>Cc</i>: how are they doing?
;
_journal_coeditor_code BK5088
_journal_issue 6
_journal_name_full 'Acta Crystallographica Section B'
_journal_page_first 782
_journal_page_last 783
_journal_paper_doi 10.1107/S0108768109046448
_journal_volume 65
_journal_year 2009
_chemical_formula_sum 'C26 H26 Ga N O2 P2'
_chemical_formula_weight 516.14
_chemical_name_systematic
;
Dimethyl-(P,P,P',P')tetraphenylimidodiphosphinato)gallium(ii)
;
_space_group_IT_number 40
_symmetry_cell_setting orthorhombic
_symmetry_space_group_name_Hall 'A 2 -2a'
_symmetry_space_group_name_H-M 'A m a 2'
_cell_angle_alpha 90.00
_cell_angle_beta 90.000
_cell_angle_gamma 90.00
_cell_formula_units_Z 4
_cell_length_a 17.743(2)
_cell_length_b 14.8424(19)
_cell_length_c 9.6445(12)
_cell_measurement_temperature 293(2)
_cell_volume 2539.9(5)
_diffrn_ambient_temperature 293(2)
_diffrn_radiation_type MoK\a
_diffrn_radiation_wavelength 0.71073
_exptl_crystal_colour colorless
_exptl_crystal_density_diffrn 1.350
_exptl_crystal_description block
_exptl_crystal_F_000 1064
_cod_data_source_file bk5088.cif
_cod_data_source_block IBUSUU
_cod_depositor_comments
;
The following automatic conversions were performed:
'_symmetry_cell_setting' value 'Orthorhombic' changed to 'orthorhombic'
according to '/home/saulius/struct/CIF-dictionaries/cif_core.dic'
dictionary named 'cif_core.dic' version 2.4.1 from 2010-06-29.

Automatic conversion script
Id: cif_fix_enum 1527 2010-12-29 10:47:43Z saulius 

The following automatic conversions were performed:

'_symmetry_cell_setting' value 'Orthorhombic' changed to
'orthorhombic' according to
/home/saulius/struct/CIF-dictionaries/cif_core.dic dictionary named
'cif_core.dic' version 2.4.1 from 2010-06-29.

Automatic conversion script
Id: cif_fix_values 1715 2011-07-08 13:25:40Z adriana 
;
_cod_original_cell_volume 2539.8(6)
_cod_original_sg_symbol_H-M Ama2
_cod_database_code 2104488

loop_
_symmetry_equiv_pos_site_id
_symmetry_equiv_pos_as_xyz
1 x,y,z
2 -x,-y,z
3 1/2-x,y,z
4 1/2+x,-y,z
5 x,1/2+y,1/2+z
6 -x,1/2-y,1/2+z
7 1/2-x,1/2+y,1/2+z
8 1/2+x,1/2-y,1/2+z

loop_
_atom_site_label
_atom_site_type_symbol
_atom_site_fract_x
_atom_site_fract_y
_atom_site_fract_z
_atom_site_occupancy
Ga1 Ga 0.25 0.23419 0.24929 1
O1 O 0.16704 0.29314 0.3464 1
P1 P 0.17106 0.37853 0.43438 1
N1 N 0.25 0.3983 0.5063 1
C1 C 0.25 0.1083 0.3028 1
H1 H 0.25 0.1038 0.4021 1
H2 H 0.2942 0.0794 0.2664 1
C2 C 0.25 0.2813 0.0557 1
H3 H 0.2058 0.2604 0.0082 1
H4 H 0.25 0.3460 0.0575 1
C3 C 0.1432 0.4712 0.3252 1
C4 C 0.1146 0.4582 0.1984 1
H5 H 0.1067 0.3999 0.1663 1
C5 C 0.0967 0.5312 0.1140 1
H6 H 0.0743 0.5210 0.0284 1
C6 C 0.1114 0.6166 0.1546 1
H7 H 0.1044 0.6649 0.0946 1
C7 C 0.1356 0.6285 0.2809 1
H8 H 0.1410 0.6869 0.3146 1
C8 C 0.1531 0.5574 0.3648 1
H9 H 0.1726 0.5690 0.4526 1
C9 C 0.1010 0.3703 0.5696 1
C10 C 0.1192 0.3802 0.7082 1
H10 H 0.1684 0.3938 0.7345 1
C11 C 0.0632 0.3698 0.8072 1
H11 H 0.0752 0.3759 0.9006 1
C12 C -0.0090 0.3508 0.7698 1
H12 H -0.0460 0.3453 0.8378 1
C13 C -0.0278 0.3396 0.6338 1
H13 H -0.0767 0.3248 0.6082 1
C14 C 0.0282 0.3510 0.5346 1
H14 H 0.0156 0.3453 0.4414 1

loop_
_geom_angle_atom_site_label_1
_geom_angle_atom_site_label_2
_geom_angle_atom_site_label_3
_geom_angle
_geom_angle_site_symmetry_1
_geom_angle_site_symmetry_2
_geom_angle_site_symmetry_3
_geom_angle_publ_flag
O1 Ga1 C1 107.72 . . . yes
O1 Ga1 C2 106.99 . . . yes
O1 Ga1 O1 97.91 . . 3_555 yes
C1 Ga1 C2 125.97 . . . yes
O1 Ga1 C1 107.72 3_555 . . yes
O1 Ga1 C2 106.99 3_555 . . yes
O1 P1 N1 115.89 . . . yes
O1 P1 C3 107.22 . . . yes
O1 P1 C9 108.24 . . . yes
N1 P1 C3 110.84 . . . yes
N1 P1 C9 107.68 . . . yes
C3 P1 C9 106.55 . . . yes
Ga1 O1 P1 127.12 . . . yes
P1 N1 P1 123.46 . . 3_555 yes
P1 C3 C4 121.89 . . . yes
P1 C3 C8 121.59 . . . yes
C4 C3 C8 116.47 . . . no
C3 C4 C5 120.58 . . . no
C4 C5 C6 121.09 . . . no
C5 C6 C7 117.46 . . . no
C6 C7 C8 121.59 . . . no
C3 C8 C7 122.44 . . . no
P1 C9 C10 122.01 . . . yes
P1 C9 C14 119.13 . . . yes
C10 C9 C14 118.82 . . . no
C9 C10 C11 119.10 . . . no
C10 C11 C12 121.02 . . . no
C11 C12 C13 120.71 . . . no
C12 C13 C14 118.20 . . . no
C9 C14 C13 122.12 . . . no

loop_
_geom_bond_atom_site_label_1
_geom_bond_atom_site_label_2
_geom_bond_distance
_geom_bond_site_symmetry_1
_geom_bond_site_symmetry_2
_geom_bond_publ_flag
Ga1 O1 1.9518 . . yes
Ga1 C1 1.9385(2) . . yes
Ga1 C2 1.9937(3) . . yes
Ga1 O1 1.9518 . 3_555 yes
P1 O1 1.5269 . . yes
P1 N1 1.5903 . . yes
P1 C3 1.8014 . . yes
P1 C9 1.8058 . . yes
C3 C4 1.3380 . . no
C3 C8 1.3467 . . no
C4 C5 1.3919 . . no
C5 C6 1.3520 . . no
C6 C7 1.3036 . . no
C7 C8 1.3656 . . no
C9 C10 1.3830 . . no
C9 C14 1.3655 . . no
C10 C11 1.3866 . . no
C11 C12 1.3604 . . no
C12 C13 1.3636 . . no
C13 C14 1.3897 . . no
C1 H1 0.9600 . . no
C1 H2 0.9600 . . no
C1 H2 0.9600 . 3_555 no
C2 H3 0.9600 . . no
C2 H4 0.9600 . . no
C2 H3 0.9600 . 3_555 no
C4 H5 0.9300 . . no
C5 H6 0.9300 . . no
C6 H7 0.9300 . . no
C7 H8 0.9300 . . no
C8 H9 0.9300 . . no
C10 H10 0.9300 . . no
C11 H11 0.9300 . . no
C12 H12 0.9300 . . no
C13 H13 0.9300 . . no
C14 H14 0.9300 . . no
